data_9016960
loop_
_publ_author_name
'Galli, E.'
'Brigatti, M. F.'
'Malferrari, D.'
'Sauro, F.'
'de Waele, J.'

_publ_section_title
;
 Rossiantonite, Al3(PO4)(SO4)2(OH)2(H2O)10*4H2O, a new hydrated aluminum
 phosphate-sulfate mineral from Chimanta massif, Venezuela: Description
 and crystal structure
;
_journal_name_full 'American Mineralogist'
_journal_page_first 1906
_journal_page_last 1913
_journal_volume 98
_journal_year 2013
_chemical_compound_source 'Chimanta massif, Venezuela'
_chemical_formula_sum 'Al3 H30 O28 P S2'
_chemical_name_mineral Rossiantonite
_space_group_IT_number 2
_space_group_name_Hall '-P 1'
_space_group_name_H-M_alt 'P -1'
_symmetry_space_group_name_H-M 'P -1'
_cell_angle_alpha 86.985
_cell_angle_beta 65.727
_cell_angle_gamma 75.064
_cell_formula_units_Z 2
_cell_length_a 10.3410
_cell_length_b 10.9600
_cell_length_c 11.1446
_cell_volume 1110.493
_database_code_amcsd 0020013
_exptl_crystal_density_diffrn 1.957
_cod_data_source_file inputs/fixed/downloads/05/05591.cif
_cod_data_source_block 05591
_cod_original_formula_sum 'Al3 P S2 O28 H30'
_cod_database_code 9016960

loop_
_space_group_symop_operation_xyz
x,y,z
-x,-y,-z

loop_
_atom_site_aniso_label
_atom_site_aniso_U_11
_atom_site_aniso_U_22
_atom_site_aniso_U_33
_atom_site_aniso_U_12
_atom_site_aniso_U_13
_atom_site_aniso_U_23
Al1 0.01170 0.01140 0.01250 -0.00090 -0.00560 -0.00030
Al2 0.01430 0.01560 0.01260 -0.00330 -0.00560 0.00170
Al3 0.01470 0.01250 0.01370 -0.00310 -0.00670 0.00110
P 0.01250 0.01110 0.01200 -0.00210 -0.00490 0.00080
S1 0.01800 0.01960 0.01700 -0.00320 -0.00670 0.00030
S2 0.01620 0.01740 0.01560 -0.00320 -0.00680 0.00240
O1 0.01420 0.01240 0.01820 -0.00350 -0.00650 0.00070
O2 0.01410 0.02360 0.01480 -0.00610 -0.00580 0.00220
O3 0.01700 0.01440 0.01770 -0.00560 -0.00960 0.00320
O4 0.01420 0.01190 0.01960 -0.00190 -0.00390 -0.00060
O5 0.01200 0.02230 0.01470 -0.00460 -0.00400 0.00070
O6 0.02600 0.02060 0.01950 0.00540 -0.01350 -0.00450
O7 0.02860 0.01930 0.01750 -0.00530 -0.01060 -0.00130
O8 0.01560 0.02090 0.02620 -0.00490 -0.00770 -0.00140
O9 0.01620 0.02180 0.01830 -0.00400 -0.00330 0.00570
O10 0.03390 0.01740 0.01830 -0.00250 -0.01490 -0.00110
O11 0.02370 0.01900 0.02540 -0.00430 -0.00440 0.00060
O12 0.01960 0.02980 0.01690 -0.00890 -0.00870 0.00880
O13 0.01020 0.02000 0.01560 -0.00280 -0.00270 0.00350
O14 0.02720 0.01740 0.01770 0.00200 -0.00770 -0.00050
O15 0.02190 0.01780 0.02730 -0.00780 -0.01420 0.00480
O16 0.04340 0.01710 0.02350 -0.01120 -0.02080 0.00380
O17 0.02390 0.04840 0.03870 -0.00760 -0.01300 0.01370
O18 0.03950 0.04590 0.03890 -0.01710 -0.02480 0.02080
O19 0.04140 0.03440 0.04420 -0.01020 -0.01410 -0.01490
O20 0.02910 0.03290 0.02080 -0.00430 -0.00680 -0.00690
O21 0.02200 0.02370 0.01600 -0.00040 -0.00590 0.00420
O22 0.03190 0.02590 0.02680 -0.01530 -0.01650 0.00840
O23 0.02530 0.02460 0.02100 0.00360 -0.00580 -0.00440
O24 0.02380 0.02930 0.02960 -0.00930 -0.01780 0.00970
OW1 0.02510 0.02680 0.03120 -0.00940 -0.00450 -0.00300
OW2 0.03850 0.03000 0.02440 -0.01350 -0.00470 -0.00120
OW3 0.02800 0.04280 0.02010 -0.00330 -0.00980 -0.00350
OW4 0.03150 0.03040 0.02830 -0.00530 -0.01180 -0.00310

loop_
_atom_site_label
_atom_site_fract_x
_atom_site_fract_y
_atom_site_fract_z
_atom_site_U_iso_or_equiv
_atom_site_type_symbol
_atom_site_attached_hydrogens
Al1 0.25082 0.61747 0.02865 0.01200 Al 0
Al2 0.26865 0.62187 0.33029 0.01430 Al 0
Al3 0.55570 0.94305 0.09333 0.01340 Al 0
P 0.51694 0.66281 0.06107 0.01211 P 0
S1 0.95448 0.04744 0.25820 0.01870 S 0
S2 0.74541 0.64528 0.32748 0.01659 S 0
O1 0.58492 0.77396 0.04457 0.01500 O 0
O2 0.44148 0.63987 0.20622 0.01740 O 0
O3 0.40338 0.69257 0.00033 0.01540 O 0
O4 0.36214 0.45247 0.01552 0.01650 O 0
O5 0.18040 0.63653 0.21369 0.01680 O 0
O6 0.12510 0.77941 0.02700 0.02270 O 0
O7 0.69290 0.38680 0.16000 0.02150 O 0
O8 0.09370 0.54600 0.04781 0.02100 O 0
O9 0.11130 0.57840 0.47340 0.02040 O 0
O10 0.17350 0.79431 0.38980 0.02250 O 0
O11 0.34500 0.43780 0.29520 0.02490 O 0
O12 0.36210 0.61504 0.45000 0.02150 O 0
O13 0.38090 0.00610 0.07683 0.01640 O 0
O14 0.46620 0.91360 0.27530 0.02280 O 0
O15 0.74720 0.88640 0.09530 0.02060 O 0
O16 0.55460 0.10757 0.15250 0.02500 O 0
O17 0.09880 0.00093 0.26120 0.03780 O 0
O18 0.95360 0.15317 0.17280 0.03800 O 0
O19 0.91440 0.94628 0.21160 0.04050 O 0
O20 0.84230 0.09135 0.39310 0.02920 O 0
O21 0.80650 0.66173 0.18464 0.02240 O 0
O22 0.67120 0.54142 0.35320 0.02530 O 0
O23 0.63330 0.76204 0.39646 0.02670 O 0
O24 0.86191 0.61508 0.37425 0.02510 O 0
OW1 0.12450 0.31170 0.13650 0.02940 O 0
OW2 0.28450 0.08760 0.46520 0.03270 O 0
OW3 0.40480 0.78840 0.65550 0.03130 O 0
OW4 0.15510 0.29420 0.36510 0.03060 O 0
H5 0.11000 0.63100 0.24700 0.02400 H 0
H13 0.30200 0.00900 0.12700 0.02200 H 0
H6I 0.89600 0.19800 0.03600 0.04000 H 0
H6D 0.07200 0.82500 0.09400 0.02500 H 0
H7I 0.70000 0.43600 0.20400 0.05900 H 0
H7D 0.67200 0.33100 0.20500 0.05900 H 0
H8I 0.00400 0.58300 0.08200 0.04000 H 0
H8D 0.10200 0.46600 0.07500 0.04700 H 0
H9I 0.12200 0.51000 0.51800 0.05400 H 0
H9D 0.02700 0.62500 0.52800 0.07300 H 0
H10I 0.16800 0.82600 0.45500 0.03300 H 0
H10D 0.15600 0.84900 0.34200 0.03800 H 0
H11I 0.29000 0.39000 0.31200 0.05100 H 0
H11D 0.39200 0.42600 0.23000 0.03800 H 0
H12I 0.45800 0.60200 0.41400 0.05400 H 0
H12D 0.34700 0.56700 0.50600 0.03100 H 0
H14I 0.51300 0.86400 0.30300 0.05300 H 0
H14D 0.41700 0.96700 0.32800 0.02600 H 0
H15I 0.75700 0.81900 0.12400 0.04500 H 0
H15D 0.78300 0.93000 0.12000 0.06400 H 0
H16D 0.56100 0.13600 0.21700 0.05700 H 0
H16I 0.57100 0.17100 0.10200 0.03800 H 0
HW1I 0.07200 0.25900 0.14400 0.03800 H 0
HW1D 0.21500 0.27400 0.07500 0.05600 H 0
HW2I 0.22200 0.04300 0.52500 0.04600 H 0
HW2D 0.68500 0.87100 0.49600 0.05100 H 0
HW3I 0.33200 0.82300 0.63500 0.07300 H 0
HW3D 0.47100 0.76300 0.58700 0.04200 H 0
HW4D 0.14300 0.28600 0.29600 0.06500 H 0
HW4I 0.18600 0.22300 0.40100 0.07300 H 0

loop_
_cod_changelog_entry_id
_cod_changelog_entry_author
_cod_changelog_entry_date
_cod_changelog_entry_text
1
;cod-tools version 3.8.0
Id: cif_guess_AMCSD_atom_types 9574 2023-05-10 09:00:05Z saulius
;
2023-05-10T18:57:32+03:00
;Derived atom types and hydrogen counts
from atom names that follow the AMCSD naming convention
(Wat == water, O-H == hydroxyl).
;

loop_
_cod_related_entry_id
_cod_related_entry_database
_cod_related_entry_code
1 AMCSD 0020013
